data_7248823
loop_
_publ_author_name
'Delegkou, Maria-Ioanna'
'Panagiotou, Nikos'
'Papatriantafyllopoulou, Constantina'
'Tasiopoulos, Anastasios'
'Papaioannou, Dionissios'
'Perlepes, Spyros P.'
'Nastopoulos, Vassilios'

_publ_section_title
;
 Solvatomorphism with polar protic/aprotic and non-polar solvents in a
 series of complexes derived from the
 5-phenylimidazole/tetrafluoroborate/copper(ii) reaction system
;
_journal_issue 26
_journal_name_full CrystEngComm
_journal_page_first 3574
_journal_page_last 3592
_journal_paper_doi 10.1039/D4CE00304G
_journal_volume 26
_journal_year 2024
_chemical_formula_moiety 'C38 H35.80 Cu N9 O0.40, 2(B F4)'
_chemical_formula_sum 'C38 H35.8 B2 Cu F8 N9 O0.4'
_chemical_formula_weight 862.11
_space_group_crystal_system orthorhombic
_space_group_IT_number 34
_space_group_name_Hall 'P 2 -2n'
_space_group_name_H-M_alt 'P n n 2'
_atom_sites_solution_hydrogens mixed
_atom_sites_solution_primary direct
_atom_sites_solution_secondary difmap
_audit_creation_method SHELXL-2019/3
_audit_update_record
;
2024-03-21 deposited with the CCDC.	2024-06-02 downloaded from the CCDC.
;
_cell_angle_alpha 90
_cell_angle_beta 90
_cell_angle_gamma 90
_cell_formula_units_Z 2
_cell_length_a 11.1724(4)
_cell_length_b 12.3470(6)
_cell_length_c 13.8235(6)
_cell_measurement_reflns_used 3778
_cell_measurement_temperature 100(2)
_cell_measurement_theta_max 28.1200
_cell_measurement_theta_min 3.7370
_cell_volume 1906.89(14)
_computing_cell_refinement 'CrysAlisPro 1.171.38.43 (Rigaku OD, 2015)'
_computing_data_collection 'CrysAlisPro 1.171.38.43 (Rigaku OD, 2015)'
_computing_data_reduction 'CrysAlisPro 1.171.38.43 (Rigaku OD, 2015)'
_computing_molecular_graphics 'PLATON v.270519 (Spek, 2009); MERCURY v.2020.3.0 (Macrae et al. 2020)'
_computing_publication_material 'WINGX v.2018.3 (Farrugia, 2012); OLEX2 v.1.3.0 (Dolomanov et al., 2009)'
_computing_structure_refinement 'SHELXL-2019/3 (Sheldrick, 2019)'
_computing_structure_solution 'SIR92 (Altomare et al., 1994); SHELXT-2018/2 (Sheldrick, 2018)'
_diffrn_ambient_temperature 100(2)
_diffrn_detector_area_resol_mean 10.4223
_diffrn_measured_fraction_theta_full 0.998
_diffrn_measured_fraction_theta_max 0.983
_diffrn_measurement_device_type 'Oxford Diffraction SuperNova with Atlas CCD detector'
_diffrn_measurement_method '\w scans'
_diffrn_radiation_type MoK\a
_diffrn_radiation_wavelength 0.71073
_diffrn_reflns_av_R_equivalents 0.0419
_diffrn_reflns_av_unetI/netI 0.0529
_diffrn_reflns_Laue_measured_fraction_full 0.998
_diffrn_reflns_Laue_measured_fraction_max 0.983
_diffrn_reflns_limit_h_max 14
_diffrn_reflns_limit_h_min -14
_diffrn_reflns_limit_k_max 10
_diffrn_reflns_limit_k_min -16
_diffrn_reflns_limit_l_max 17
_diffrn_reflns_limit_l_min -17
_diffrn_reflns_number 10413
_diffrn_reflns_point_group_measured_fraction_full 0.985
_diffrn_reflns_point_group_measured_fraction_max 0.945
_diffrn_reflns_theta_full 25.242
_diffrn_reflns_theta_max 27.495
_diffrn_reflns_theta_min 2.867
_diffrn_source 'SuperNova (Mo) X-ray Source'
_exptl_absorpt_coefficient_mu 0.656
_exptl_absorpt_correction_T_max 1.000
_exptl_absorpt_correction_T_min 0.516
_exptl_absorpt_correction_type multi-scan
_exptl_absorpt_process_details
;
CrysAlisPro 1.171.38.43 (Rigaku Oxford Diffraction, 2015)
Empirical absorption correction using spherical harmonics,
 implemented in SCALE3 ABSPACK scaling algorithm.
;
_exptl_crystal_colour violet
_exptl_crystal_density_diffrn 1.501
_exptl_crystal_density_method 'not measured'
_exptl_crystal_description prism
_exptl_crystal_F_000 882
_exptl_crystal_recrystallization_method
'Re-crystallisation from solvent: Dichloromethane/acetonitrile/diethyl ether/n-hexane'
_exptl_crystal_size_max 0.20
_exptl_crystal_size_mid 0.13
_exptl_crystal_size_min 0.10
_refine_diff_density_max 0.636
_refine_diff_density_min -0.410
_refine_diff_density_rms 0.070
_refine_ls_abs_structure_details
;
 Flack x determined using 1461 quotients [(I+)-(I-)]/[(I+)+(I-)]
 (Parsons, Flack and Wagner, Acta Cryst. B69 (2013) 249-259).
;
_refine_ls_abs_structure_Flack -0.001(11)
_refine_ls_extinction_method none
_refine_ls_goodness_of_fit_ref 1.021
_refine_ls_hydrogen_treatment mixed
_refine_ls_matrix_type full
_refine_ls_number_parameters 287
_refine_ls_number_reflns 4140
_refine_ls_number_restraints 53
_refine_ls_restrained_S_all 1.117
_refine_ls_R_factor_all 0.0543
_refine_ls_R_factor_gt 0.0453
_refine_ls_shift/su_max 0.000
_refine_ls_shift/su_mean 0.000
_refine_ls_structure_factor_coef Fsqd
_refine_ls_weighting_details 'w=1/[\s^2^(Fo^2^)+(0.0705P)^2^+1.0827P] where P=(Fo^2^+2Fc^2^)/3'
_refine_ls_weighting_scheme calc
_refine_ls_wR_factor_gt 0.1162
_refine_ls_wR_factor_ref 0.1259
_reflns_Friedel_coverage 0.846
_reflns_Friedel_fraction_full 0.970
_reflns_Friedel_fraction_max 0.905
_reflns_number_gt 3657
_reflns_number_total 4140
_reflns_threshold_expression 'I > 2\s(I)'
_cod_data_source_file d4ce00304g2.cif
_cod_data_source_block 18
_cod_depositor_comments 'Adding full bibliography for 7248805--7248823.cif.'
_cod_original_formula_sum 'C38 H35.80 B2 Cu F8 N9 O0.40'
_cod_database_code 7248823
_shelx_shelxl_version_number 2019/3
_shelx_space_group_comment
;
The symmetry employed for this shelxl refinement is uniquely defined
by the following loop, which should always be used as a source of
symmetry information in preference to the above space-group names.
They are only intended as comments.
;
_shelx_estimated_absorpt_t_min 0.880
_shelx_estimated_absorpt_t_max 0.937

loop_
_space_group_symop_operation_xyz
'x, y, z'
'-x, -y, z'
'-x+1/2, y+1/2, z+1/2'
'x+1/2, -y+1/2, z+1/2'

loop_
_atom_site_label
_atom_site_type_symbol
_atom_site_fract_x
_atom_site_fract_y
_atom_site_fract_z
_atom_site_U_iso_or_equiv
_atom_site_adp_type
_atom_site_occupancy
_atom_site_site_symmetry_order
_atom_site_calc_flag
_atom_site_refinement_flags_posn
_atom_site_refinement_flags_adp
_atom_site_refinement_flags_occupancy
_atom_site_disorder_assembly
_atom_site_disorder_group
Cu Cu 0.000000 1.000000 0.72989(7) 0.0160(2) Uani 1 2 d S T P A .
N1A N 0.3396(3) 1.1348(3) 0.7193(3) 0.0254(9) Uani 1 1 d D . . . .
H1A H 0.395(4) 1.172(4) 0.690(4) 0.038 Uiso 1 1 d D U . . .
N1B N 0.2067(3) 0.7246(3) 0.6951(3) 0.0213(8) Uani 1 1 d D . . . .
H1B H 0.264(4) 0.687(4) 0.671(4) 0.032 Uiso 1 1 d D U . . .
N3A N 0.1602(3) 1.0711(3) 0.7483(3) 0.0179(8) Uani 1 1 d . . . . .
N3B N 0.0811(3) 0.8554(3) 0.7306(3) 0.0196(7) Uani 1 1 d . . . . .
C2A C 0.2325(4) 1.1077(4) 0.6800(4) 0.0241(10) Uani 1 1 d . . . . .
H2A H 0.212500 1.114126 0.613454 0.029 Uiso 1 1 calc R U . . .
C2B C 0.1690(4) 0.8243(4) 0.6729(4) 0.0225(10) Uani 1 1 d . . . . .
H2B H 0.201265 0.867285 0.622191 0.027 Uiso 1 1 calc R U . . .
C4A C 0.2233(4) 1.0753(4) 0.8334(4) 0.0222(10) Uani 1 1 d . . . . .
H4A H 0.193594 1.053193 0.894643 0.027 Uiso 1 1 calc R U . . .
C4B C 0.0619(4) 0.7689(4) 0.7928(3) 0.0177(9) Uani 1 1 d . . . . .
H4B H 0.003679 0.766883 0.842846 0.021 Uiso 1 1 calc R U . . .
C5A C 0.3358(4) 1.1161(4) 0.8169(4) 0.0235(10) Uani 1 1 d . . . . .
C5B C 0.1395(4) 0.6873(4) 0.7710(3) 0.0183(9) Uani 1 1 d . . . . .
C6A C 0.4365(4) 1.1358(4) 0.8824(4) 0.0257(11) Uani 1 1 d . . . . .
C6B C 0.1584(4) 0.5807(4) 0.8170(3) 0.0195(9) Uani 1 1 d . . . . .
C7A C 0.5516(5) 1.1556(5) 0.8476(5) 0.0353(13) Uani 1 1 d . . . . .
H7A H 0.565113 1.160000 0.779851 0.042 Uiso 1 1 calc R U . . .
C7B C 0.1957(5) 0.4920(4) 0.7626(4) 0.0239(11) Uani 1 1 d . . . . .
H7B H 0.210342 0.499833 0.695239 0.029 Uiso 1 1 calc R U . . .
C8A C 0.6470(5) 1.1689(5) 0.9116(5) 0.0367(14) Uani 1 1 d . . . . .
H8A H 0.725129 1.182013 0.887156 0.044 Uiso 1 1 calc R U . . .
C8B C 0.2117(5) 0.3915(4) 0.8071(4) 0.0282(11) Uani 1 1 d . . . . .
H8B H 0.237409 0.331004 0.770154 0.034 Uiso 1 1 calc R U . . .
C9A C 0.6291(5) 1.1633(5) 1.0086(5) 0.0360(13) Uani 1 1 d . . . . .
H9A H 0.694937 1.170599 1.051587 0.043 Uiso 1 1 calc R U . . .
C9B C 0.1902(4) 0.3803(4) 0.9047(4) 0.0267(11) Uani 1 1 d . . . . .
H9B H 0.200343 0.311707 0.934799 0.032 Uiso 1 1 calc R U . . .
C10A C 0.5150(5) 1.1468(7) 1.0450(5) 0.050(2) Uani 1 1 d . . . . .
H10A H 0.502020 1.146037 1.112965 0.061 Uiso 1 1 calc R U . . .
C10B C 0.1536(4) 0.4692(5) 0.9594(4) 0.0255(10) Uani 1 1 d . . . . .
H10B H 0.139757 0.461396 1.026814 0.031 Uiso 1 1 calc R U . . .
C11A C 0.4188(5) 1.1313(6) 0.9816(4) 0.0405(15) Uani 1 1 d . . . . .
H11A H 0.341058 1.117633 1.006696 0.049 Uiso 1 1 calc R U . . .
C11B C 0.1373(4) 0.5689(4) 0.9152(4) 0.0246(10) Uani 1 1 d . . . . .
H11B H 0.111615 0.629269 0.952418 0.029 Uiso 1 1 calc R U . . .
O1 O 0.000000 1.000000 0.9104(14) 0.036(5) Uani 0.4 2 d DS T P . .
H1 H 0.022(17) 0.947(11) 0.945(13) 0.054 Uiso 0.4 1 d D U P . .
N2 N 0.000000 1.000000 0.5598(7) 0.0290(19) Uani 1 2 d S T P . .
C12 C 0.001(6) 1.012(3) 0.4777(7) 0.021(5) Uani 0.5 1 d . U P A -1
C13 C 0.006(3) 1.0261(13) 0.3724(7) 0.041(6) Uani 0.5 1 d . U P A -1
H13A H 0.016453 1.103006 0.357019 0.061 Uiso 0.5 1 calc R U P A -1
H13B H -0.069323 1.000260 0.343811 0.061 Uiso 0.5 1 calc R U P A -1
H13C H 0.072832 0.984510 0.345878 0.061 Uiso 0.5 1 calc R U P A -1
B B -0.0088(5) 0.8268(7) 1.0879(5) 0.0364(17) Uani 1 1 d . . . . .
F1 F -0.0237(3) 0.7126(4) 1.0977(3) 0.0535(11) Uani 1 1 d . U . . .
F2 F -0.1203(3) 0.8731(3) 1.0784(3) 0.0603(12) Uani 1 1 d . U . . .
F3 F 0.0599(5) 0.8484(5) 1.0095(4) 0.0956(18) Uani 1 1 d D U . . .
F4 F 0.0484(6) 0.8650(4) 1.1671(4) 0.0955(18) Uani 1 1 d . U . . .

loop_
_atom_site_aniso_label
_atom_site_aniso_U_11
_atom_site_aniso_U_22
_atom_site_aniso_U_33
_atom_site_aniso_U_23
_atom_site_aniso_U_13
_atom_site_aniso_U_12
Cu 0.0120(3) 0.0132(3) 0.0229(3) 0.000 0.000 -0.0003(3)
N1A 0.0176(18) 0.025(2) 0.033(2) -0.005(2) 0.0046(18) -0.0049(14)
N1B 0.0156(18) 0.019(2) 0.030(2) -0.0021(17) 0.0067(15) 0.0032(15)
N3A 0.0158(16) 0.0139(18) 0.024(2) 0.0004(15) 0.0006(14) 0.0005(14)
N3B 0.0145(15) 0.0171(17) 0.0271(18) 0.002(2) 0.0039(19) 0.0004(13)
C2A 0.018(2) 0.024(3) 0.031(3) -0.004(2) 0.002(2) -0.0014(19)
C2B 0.018(2) 0.022(2) 0.028(2) 0.005(2) 0.0081(19) -0.0005(18)
C4A 0.021(2) 0.017(2) 0.029(2) -0.001(2) -0.0024(19) 0.0021(19)
C4B 0.017(2) 0.015(2) 0.021(2) 0.0014(18) 0.0006(17) 0.0012(17)
C5A 0.017(2) 0.019(2) 0.034(3) -0.008(2) -0.0013(19) 0.0026(19)
C5B 0.0131(18) 0.017(2) 0.025(2) 0.0014(19) -0.0011(17) -0.0005(18)
C6A 0.018(2) 0.019(2) 0.040(3) -0.011(2) -0.004(2) 0.0044(18)
C6B 0.015(2) 0.016(2) 0.027(2) -0.0012(19) -0.0021(17) 0.0004(18)
C7A 0.021(3) 0.042(4) 0.043(3) 0.006(3) -0.007(2) -0.007(2)
C7B 0.024(2) 0.021(2) 0.027(2) -0.003(2) 0.0002(19) 0.0034(18)
C8A 0.023(2) 0.031(3) 0.057(4) 0.004(3) -0.006(2) -0.009(2)
C8B 0.026(2) 0.022(3) 0.037(3) -0.004(2) -0.002(2) 0.003(2)
C9A 0.025(3) 0.036(3) 0.047(3) -0.015(3) -0.015(2) 0.000(2)
C9B 0.023(2) 0.020(3) 0.037(3) 0.004(2) -0.009(2) 0.0000(19)
C10A 0.023(3) 0.085(6) 0.043(4) -0.029(4) -0.004(3) 0.005(3)
C10B 0.023(2) 0.025(2) 0.028(2) 0.004(2) -0.003(2) -0.001(2)
C11A 0.018(2) 0.070(5) 0.033(3) -0.013(3) -0.002(2) 0.004(3)
C11B 0.018(2) 0.024(3) 0.031(2) 0.001(2) -0.0015(19) -0.0013(19)
O1 0.040(11) 0.040(12) 0.028(10) 0.000 0.000 -0.011(6)
N2 0.026(4) 0.030(5) 0.031(4) 0.000 0.000 0.002(2)
C12 0.022(4) 0.021(15) 0.020(4) 0.008(6) -0.005(7) 0.007(11)
C13 0.034(7) 0.067(16) 0.022(4) 0.002(5) -0.001(6) 0.024(14)
B 0.017(3) 0.054(5) 0.038(4) -0.022(3) 0.000(2) 0.008(3)
F1 0.050(2) 0.054(3) 0.057(2) -0.026(2) -0.0219(19) 0.0160(19)
F2 0.0293(17) 0.065(3) 0.087(3) 0.039(2) 0.0118(19) 0.0067(17)
F3 0.071(3) 0.110(4) 0.106(4) -0.046(3) 0.057(3) -0.026(3)
F4 0.125(4) 0.069(3) 0.093(3) -0.033(3) -0.068(3) 0.016(3)

loop_
_atom_type_symbol
_atom_type_description
_atom_type_scat_dispersion_real
_atom_type_scat_dispersion_imag
_atom_type_scat_source
C C 0.0033 0.0016 'International Tables Vol C Tables 4.2.6.8 and 6.1.1.4'
H H 0.0000 0.0000 'International Tables Vol C Tables 4.2.6.8 and 6.1.1.4'
N N 0.0061 0.0033 'International Tables Vol C Tables 4.2.6.8 and 6.1.1.4'
O O 0.0106 0.0060 'International Tables Vol C Tables 4.2.6.8 and 6.1.1.4'
F F 0.0171 0.0103 'International Tables Vol C Tables 4.2.6.8 and 6.1.1.4'
Cu Cu 0.3201 1.2651 'International Tables Vol C Tables 4.2.6.8 and 6.1.1.4'
B B 0.0013 0.0007 'International Tables Vol C Tables 4.2.6.8 and 6.1.1.4'

loop_
_geom_angle_atom_site_label_1
_geom_angle_atom_site_label_2
_geom_angle_atom_site_label_3
_geom_angle
_geom_angle_site_symmetry_1
_geom_angle_site_symmetry_3
_geom_angle_publ_flag
N3B Cu N3B 179.4(3) 2_575 . ?
N3B Cu N3A 89.20(14) 2_575 2_575 ?
N3B Cu N3A 90.73(14) . 2_575 ?
N3B Cu N3A 90.73(14) 2_575 . ?
N3B Cu N3A 89.20(14) . . ?
N3A Cu N3A 165.5(2) 2_575 . ?
N3B Cu N2 90.28(13) 2_575 . ?
N3B Cu N2 90.28(13) . . ?
N3A Cu N2 97.27(11) 2_575 . ?
N3A Cu N2 97.27(11) . . ?
C2A N1A C5A 109.0(4) . . ?
C2A N1A H1A 125(4) . . ?
C5A N1A H1A 125(4) . . ?
C2B N1B C5B 108.2(4) . . ?
C2B N1B H1B 130(4) . . ?
C5B N1B H1B 122(4) . . ?
C2A N3A C4A 106.5(4) . . ?
C2A N3A Cu 127.1(3) . . ?
C4A N3A Cu 125.6(3) . . ?
C2B N3B C4B 105.3(4) . . ?
C2B N3B Cu 126.3(3) . . ?
C4B N3B Cu 128.3(3) . . ?
N3A C2A N1A 109.7(4) . . ?
N3A C2A H2A 125.1 . . ?
N1A C2A H2A 125.1 . . ?
N3B C2B N1B 111.3(4) . . ?
N3B C2B H2B 124.3 . . ?
N1B C2B H2B 124.3 . . ?
C5A C4A N3A 110.0(4) . . ?
C5A C4A H4A 125.0 . . ?
N3A C4A H4A 125.0 . . ?
C5B C4B N3B 109.5(4) . . ?
C5B C4B H4B 125.3 . . ?
N3B C4B H4B 125.3 . . ?
N1A C5A C4A 104.7(4) . . ?
N1A C5A C6A 123.9(4) . . ?
C4A C5A C6A 131.5(5) . . ?
C4B C5B N1B 105.7(4) . . ?
C4B C5B C6B 130.9(4) . . ?
N1B C5B C6B 123.4(4) . . ?
C11A C6A C7A 118.7(5) . . ?
C11A C6A C5A 119.7(5) . . ?
C7A C6A C5A 121.6(5) . . ?
C11B C6B C7B 119.9(5) . . ?
C11B C6B C5B 119.4(4) . . ?
C7B C6B C5B 120.8(4) . . ?
C6A C7A C8A 120.4(6) . . ?
C6A C7A H7A 119.8 . . ?
C8A C7A H7A 119.8 . . ?
C6B C7B C8B 119.9(5) . . ?
C6B C7B H7B 120.0 . . ?
C8B C7B H7B 120.0 . . ?
C9A C8A C7A 120.5(6) . . ?
C9A C8A H8A 119.7 . . ?
C7A C8A H8A 119.7 . . ?
C9B C8B C7B 120.0(5) . . ?
C9B C8B H8B 120.0 . . ?
C7B C8B H8B 120.0 . . ?
C8A C9A C10A 120.1(5) . . ?
C8A C9A H9A 119.9 . . ?
C10A C9A H9A 119.9 . . ?
C8B C9B C10B 120.2(5) . . ?
C8B C9B H9B 119.9 . . ?
C10B C9B H9B 119.9 . . ?
C9A C10A C11A 119.9(6) . . ?
C9A C10A H10A 120.0 . . ?
C11A C10A H10A 120.0 . . ?
C11B C10B C9B 120.0(5) . . ?
C11B C10B H10B 120.0 . . ?
C9B C10B H10B 120.0 . . ?
C6A C11A C10A 120.3(5) . . ?
C6A C11A H11A 119.9 . . ?
C10A C11A H11A 119.9 . . ?
C10B C11B C6B 120.1(5) . . ?
C10B C11B H11B 119.9 . . ?
C6B C11B H11B 119.9 . . ?
H1 O1 H1 112(10) . 2_575 ?
C12 N2 Cu 172(2) . . ?
N2 C12 C13 179(6) . . ?
C12 C13 H13A 109.5 . . ?
C12 C13 H13B 109.5 . . ?
H13A C13 H13B 109.5 . . ?
C12 C13 H13C 109.5 . . ?
H13A C13 H13C 109.5 . . ?
H13B C13 H13C 109.5 . . ?
F4 B F3 108.1(6) . . ?
F4 B F2 111.1(6) . . ?
F3 B F2 110.7(7) . . ?
F4 B F1 108.9(6) . . ?
F3 B F1 109.7(5) . . ?
F2 B F1 108.3(5) . . ?

loop_
_geom_bond_atom_site_label_1
_geom_bond_atom_site_label_2
_geom_bond_distance
_geom_bond_site_symmetry_2
_geom_bond_publ_flag
Cu N3B 2.002(3) 2_575 ?
Cu N3B 2.002(3) . ?
Cu N3A 2.009(3) 2_575 ?
Cu N3A 2.009(3) . ?
Cu N2 2.351(9) . ?
N1A C2A 1.355(6) . ?
N1A C5A 1.370(7) . ?
N1A H1A 0.87(3) . ?
N1B C2B 1.337(6) . ?
N1B C5B 1.370(6) . ?
N1B H1B 0.86(3) . ?
N3A C2A 1.322(6) . ?
N3A C4A 1.373(6) . ?
N3B C2B 1.322(6) . ?
N3B C4B 1.388(6) . ?
C2A H2A 0.9500 . ?
C2B H2B 0.9500 . ?
C4A C5A 1.372(7) . ?
C4A H4A 0.9500 . ?
C4B C5B 1.362(7) . ?
C4B H4B 0.9500 . ?
C5A C6A 1.464(7) . ?
C5B C6B 1.478(7) . ?
C6A C11A 1.388(8) . ?
C6A C7A 1.394(8) . ?
C6B C11B 1.386(7) . ?
C6B C7B 1.392(7) . ?
C7A C8A 1.396(8) . ?
C7A H7A 0.9500 . ?
C7B C8B 1.396(7) . ?
C7B H7B 0.9500 . ?
C8A C9A 1.357(9) . ?
C8A H8A 0.9500 . ?
C8B C9B 1.377(8) . ?
C8B H8B 0.9500 . ?
C9A C10A 1.386(8) . ?
C9A H9A 0.9500 . ?
C9B C10B 1.394(8) . ?
C9B H9B 0.9500 . ?
C10A C11A 1.400(8) . ?
C10A H10A 0.9500 . ?
C10B C11B 1.386(7) . ?
C10B H10B 0.9500 . ?
C11A H11A 0.9500 . ?
C11B H11B 0.9500 . ?
O1 H1 0.847(13) . ?
O1 H1 0.847(13) 2_575 ?
N2 C12 1.146(14) . ?
C12 C13 1.467(14) . ?
C13 H13A 0.9800 . ?
C13 H13B 0.9800 . ?
C13 H13C 0.9800 . ?
B F4 1.352(8) . ?
B F3 1.355(9) . ?
B F2 1.377(7) . ?
B F1 1.426(10) . ?

loop_
_geom_hbond_atom_site_label_D
_geom_hbond_atom_site_label_H
_geom_hbond_atom_site_label_A
_geom_hbond_distance_DH
_geom_hbond_distance_HA
_geom_hbond_distance_DA
_geom_hbond_angle_DHA
_geom_hbond_site_symmetry_A
_geom_hbond_publ_flag
N1A H1A F1 0.87(3) 1.99(3) 2.825(6) 161(6) 3_554 yes
N1A H1A F4 0.87(3) 2.48(5) 3.189(7) 139(5) 3_554 yes
N1B H1B F2 0.86(3) 1.96(3) 2.792(5) 161(5) 4_564 yes
O1 H1 F3 0.847(13) 1.567(16) 2.414(12) 179(23) . yes
